data_7001346
loop_
_publ_author_name
'Hounjet, Lindsay J.'
'Bierenstiel, Matthias'
'Ferguson, Michael J.'
'McDonald, Robert'
'Cowie, Martin'

_publ_section_title
;
 Mono- and binuclear complexes of rhodium involving a new series of
 hemilabile o-phosphinoaniline ligands
;
_journal_issue 21
_journal_name_full 'Dalton Transactions'
_journal_page_first 4213
_journal_page_last 4226
_journal_paper_doi 10.1039/b822170g
_journal_year 2009
_chemical_formula_moiety 'C20 H18 Cl N O P Rh, 0.25(C H2 Cl2)'
_chemical_formula_sum 'C20.25 H18.5 Cl1.5 N O P Rh'
_chemical_formula_weight 478.92
_chemical_name_systematic
;
?
;
_space_group_IT_number 14
_symmetry_cell_setting monoclinic
_symmetry_space_group_name_Hall '-P 2yn'
_symmetry_space_group_name_H-M 'P 1 21/n 1'
_atom_sites_solution_hydrogens geom
_atom_sites_solution_primary direct
_atom_sites_solution_secondary difmap
_audit_creation_method SHELXL-97
_cell_angle_alpha 90.00
_cell_angle_beta 103.2770(10)
_cell_angle_gamma 90.00
_cell_formula_units_Z 8
_cell_length_a 10.2776(8)
_cell_length_b 34.571(3)
_cell_length_c 11.5554(9)
_cell_measurement_reflns_used 6862
_cell_measurement_temperature 193(2)
_cell_measurement_theta_max 26.38
_cell_measurement_theta_min 2.39
_cell_volume 3996.0(6)
_computing_cell_refinement 'Bruker SAINT (Bruker, 1997)'
_computing_data_collection 'Bruker SMART (Bruker, 1997)'
_computing_data_reduction 'Bruker SAINT (Bruker, 1997)'
_computing_molecular_graphics 'Bruker SHELXTL (Bruker, 1997)'
_computing_publication_material 'Bruker SHELXTL (Bruker, 1997)'
_computing_structure_refinement 'SHELXL-97 (Sheldrick, 1997)'
_computing_structure_solution 'SHELXS-97 (Sheldrick, 1990)'
_diffrn_ambient_temperature 193(2)
_diffrn_detector_area_resol_mean 8.192
_diffrn_measured_fraction_theta_full 0.998
_diffrn_measured_fraction_theta_max 0.998
_diffrn_measurement_device_type 'Bruker PLATFORM diffractometer/SMART 1000 CCD area detector'
_diffrn_measurement_method '\w scans'
_diffrn_radiation_monochromator graphite
_diffrn_radiation_source 'fine-focus sealed tube'
_diffrn_radiation_type MoK\a
_diffrn_radiation_wavelength 0.71073
_diffrn_reflns_av_R_equivalents 0.0275
_diffrn_reflns_av_sigmaI/netI 0.0236
_diffrn_reflns_limit_h_max 12
_diffrn_reflns_limit_h_min -12
_diffrn_reflns_limit_k_max 43
_diffrn_reflns_limit_k_min -43
_diffrn_reflns_limit_l_max 14
_diffrn_reflns_limit_l_min -14
_diffrn_reflns_number 30586
_diffrn_reflns_theta_full 26.39
_diffrn_reflns_theta_max 26.39
_diffrn_reflns_theta_min 1.18
_diffrn_standards_decay_% 0
_diffrn_standards_interval_time 0
_diffrn_standards_number 0
_exptl_absorpt_coefficient_mu 1.144
_exptl_absorpt_correction_T_max 0.9041
_exptl_absorpt_correction_T_min 0.6390
_exptl_absorpt_correction_type multi-scan
_exptl_absorpt_process_details 'SADABS (Sheldrick, 1996)'
_exptl_crystal_colour yellow
_exptl_crystal_density_diffrn 1.592
_exptl_crystal_density_method 'not measured'
_exptl_crystal_description plate
_exptl_crystal_F_000 1924
_exptl_crystal_size_max 0.43
_exptl_crystal_size_mid 0.33
_exptl_crystal_size_min 0.09
_refine_diff_density_max 0.879
_refine_diff_density_min -0.449
_refine_diff_density_rms 0.072
_refine_ls_extinction_method none
_refine_ls_goodness_of_fit_ref 1.137
_refine_ls_hydrogen_treatment constr
_refine_ls_matrix_type full
_refine_ls_number_parameters 451
_refine_ls_number_reflns 8169
_refine_ls_number_restraints 0
_refine_ls_restrained_S_all 1.137
_refine_ls_R_factor_all 0.0356
_refine_ls_R_factor_gt 0.0307
_refine_ls_shift/su_max 0.002
_refine_ls_shift/su_mean 0.000
_refine_ls_structure_factor_coef Fsqd
_refine_ls_weighting_details 'calc w=1/[\s^2^(Fo^2^)+(0.0325P)^2^+2.5251P] where P=(Fo^2^+2Fc^2^)/3'
_refine_ls_weighting_scheme calc
_refine_ls_wR_factor_gt 0.0728
_refine_ls_wR_factor_ref 0.0746
_reflns_number_gt 7347
_reflns_number_total 8169
_reflns_threshold_expression I>2\s(I)
_cod_data_source_file b822170g.txt
_cod_data_source_block compound(5)
_cod_depositor_comments
;
The following automatic conversions were performed:
'_symmetry_cell_setting' value 'Monoclinic' changed to 'monoclinic'
according to '/home/saulius/struct/CIF-dictionaries/cif_core.dic'
dictionary named 'cif_core.dic' version 2.4.1 from 2010-06-29.

Automatic conversion script
Id: cif_fix_enum 1527 2010-12-29 10:47:43Z saulius 
;
_cod_original_cell_volume 3996.0(5)
_cod_original_sg_symbol_H-M 'P 21/n'
_cod_database_code 7001346

loop_
_symmetry_equiv_pos_as_xyz
'x, y, z'
'-x+1/2, y+1/2, -z+1/2'
'-x, -y, -z'
'x-1/2, -y-1/2, z-1/2'

loop_
_atom_site_label
_atom_site_type_symbol
_atom_site_fract_x
_atom_site_fract_y
_atom_site_fract_z
_atom_site_U_iso_or_equiv
_atom_site_adp_type
_atom_site_occupancy
_atom_site_symmetry_multiplicity
_atom_site_calc_flag
_atom_site_refinement_flags
_atom_site_disorder_assembly
_atom_site_disorder_group
Rh1A Rh 0.43053(2) 0.310648(6) 0.363552(16) 0.02837(6) Uani 1 1 d . . .
Cl1A Cl 0.45688(7) 0.33817(2) 0.55763(5) 0.03943(15) Uani 1 1 d . . .
P1A P 0.36924(6) 0.286556(19) 0.18365(5) 0.02758(13) Uani 1 1 d . . .
O1A O 0.7156(2) 0.30572(8) 0.3538(2) 0.0601(6) Uani 1 1 d . . .
N1A N 0.2219(2) 0.30870(6) 0.3570(2) 0.0329(5) Uani 1 1 d . . .
H1NA H 0.2004 0.3317 0.3897 0.039 Uiso 1 1 calc R . .
C1A C 0.6063(3) 0.30857(9) 0.3596(2) 0.0385(6) Uani 1 1 d . . .
C2A C 0.1935(3) 0.27690(10) 0.4344(3) 0.0479(7) Uani 1 1 d . . .
H2AA H 0.0977 0.2764 0.4323 0.058 Uiso 1 1 calc R . .
H2BA H 0.2440 0.2812 0.5162 0.058 Uiso 1 1 calc R . .
H2CA H 0.2201 0.2521 0.4056 0.058 Uiso 1 1 calc R . .
C11A C 0.1898(3) 0.29491(7) 0.1444(2) 0.0317(5) Uani 1 1 d . . .
C12A C 0.1341(3) 0.30566(8) 0.2377(2) 0.0340(6) Uani 1 1 d . . .
C13A C -0.0021(3) 0.31282(9) 0.2200(3) 0.0495(8) Uani 1 1 d . . .
H13A H -0.0399 0.3198 0.2848 0.059 Uiso 1 1 calc R . .
C14A C -0.0819(3) 0.30958(10) 0.1058(3) 0.0586(9) Uani 1 1 d . . .
H14A H -0.1751 0.3146 0.0925 0.070 Uiso 1 1 calc R . .
C15A C -0.0278(3) 0.29921(10) 0.0114(3) 0.0534(8) Uani 1 1 d . . .
H15A H -0.0834 0.2973 -0.0664 0.064 Uiso 1 1 calc R . .
C16A C 0.1073(3) 0.29164(8) 0.0304(3) 0.0407(6) Uani 1 1 d . . .
H16A H 0.1445 0.2842 -0.0344 0.049 Uiso 1 1 calc R . .
C21A C 0.4358(3) 0.30555(8) 0.0619(2) 0.0307(5) Uani 1 1 d . . .
C22A C 0.4119(3) 0.28654(8) -0.0481(2) 0.0368(6) Uani 1 1 d . . .
H22A H 0.3615 0.2633 -0.0597 0.044 Uiso 1 1 calc R . .
C23A C 0.4621(3) 0.30179(9) -0.1398(2) 0.0426(7) Uani 1 1 d . . .
H23A H 0.4441 0.2893 -0.2150 0.051 Uiso 1 1 calc R . .
C24A C 0.5380(3) 0.33503(9) -0.1224(3) 0.0449(7) Uani 1 1 d . . .
H24A H 0.5730 0.3452 -0.1854 0.054 Uiso 1 1 calc R . .
C25A C 0.5632(3) 0.35356(9) -0.0141(3) 0.0419(7) Uani 1 1 d . . .
H25A H 0.6166 0.3763 -0.0023 0.050 Uiso 1 1 calc R . .
C26A C 0.5112(3) 0.33932(8) 0.0779(2) 0.0343(6) Uani 1 1 d . . .
H26A H 0.5271 0.3526 0.1518 0.041 Uiso 1 1 calc R . .
C31A C 0.3911(3) 0.23464(7) 0.1700(2) 0.0295(5) Uani 1 1 d . . .
C32A C 0.5196(3) 0.22078(8) 0.1726(2) 0.0366(6) Uani 1 1 d . . .
H32A H 0.5923 0.2384 0.1818 0.044 Uiso 1 1 calc R . .
C33A C 0.5414(3) 0.18163(9) 0.1619(3) 0.0436(7) Uani 1 1 d . . .
H33A H 0.6285 0.1725 0.1617 0.052 Uiso 1 1 calc R . .
C34A C 0.4372(3) 0.15589(9) 0.1517(3) 0.0435(7) Uani 1 1 d . . .
H34A H 0.4526 0.1290 0.1449 0.052 Uiso 1 1 calc R . .
C35A C 0.3106(3) 0.16903(8) 0.1512(2) 0.0408(6) Uani 1 1 d . . .
H35A H 0.2392 0.1511 0.1450 0.049 Uiso 1 1 calc R . .
C36A C 0.2868(3) 0.20843(8) 0.1596(2) 0.0338(6) Uani 1 1 d . . .
H36A H 0.1991 0.2174 0.1583 0.041 Uiso 1 1 calc R . .
Rh1B Rh 0.31038(2) -0.082015(6) 0.203965(18) 0.03272(6) Uani 1 1 d . . .
Cl1B Cl 0.39226(7) -0.11137(2) 0.04884(6) 0.04206(16) Uani 1 1 d . . .
P1B P 0.21216(7) -0.05098(2) 0.32567(6) 0.03083(14) Uani 1 1 d . . .
O1B O 0.5588(2) -0.09141(10) 0.3892(2) 0.0801(9) Uani 1 1 d . . .
N1B N 0.1158(3) -0.07958(7) 0.0876(2) 0.0451(6) Uani 1 1 d . . .
H1NB H 0.1026 -0.1031 0.0474 0.054 Uiso 1 1 calc R . .
C1B C 0.4648(3) -0.08698(10) 0.3157(3) 0.0482(7) Uani 1 1 d . . .
C2B C 0.1078(4) -0.04883(12) -0.0044(3) 0.0705(11) Uani 1 1 d . . .
H2AB H 0.0183 -0.0489 -0.0573 0.085 Uiso 1 1 calc R . .
H2BB H 0.1746 -0.0539 -0.0510 0.085 Uiso 1 1 calc R . .
H2CB H 0.1252 -0.0236 0.0345 0.085 Uiso 1 1 calc R . .
C11B C 0.0368(3) -0.06055(8) 0.2635(3) 0.0376(6) Uani 1 1 d . . .
C12B C 0.0073(3) -0.07547(9) 0.1496(3) 0.0482(7) Uani 1 1 d . . .
C13B C -0.1226(4) -0.08684(12) 0.0966(4) 0.0745(12) Uani 1 1 d . . .
H13B H -0.1431 -0.0973 0.0185 0.089 Uiso 1 1 calc R . .
C14B C -0.2214(4) -0.08266(14) 0.1592(5) 0.0928(16) Uani 1 1 d . . .
H14B H -0.3100 -0.0907 0.1240 0.111 Uiso 1 1 calc R . .
C15B C -0.1932(4) -0.06700(13) 0.2715(5) 0.0764(12) Uani 1 1 d . . .
H15B H -0.2627 -0.0636 0.3124 0.092 Uiso 1 1 calc R . .
C16B C -0.0646(3) -0.05630(10) 0.3249(3) 0.0525(8) Uani 1 1 d . . .
H16B H -0.0448 -0.0460 0.4033 0.063 Uiso 1 1 calc R . .
C21B C 0.2387(3) -0.06418(8) 0.4816(2) 0.0346(6) Uani 1 1 d . . .
C22B C 0.2293(3) -0.03792(10) 0.5698(3) 0.0525(8) Uani 1 1 d . . .
H22B H 0.2128 -0.0114 0.5506 0.063 Uiso 1 1 calc R . .
C23B C 0.2439(4) -0.05042(12) 0.6858(3) 0.0609(10) Uani 1 1 d . . .
H23B H 0.2377 -0.0324 0.7463 0.073 Uiso 1 1 calc R . .
C24B C 0.2673(3) -0.08900(12) 0.7141(3) 0.0582(9) Uani 1 1 d . . .
H24B H 0.2764 -0.0975 0.7937 0.070 Uiso 1 1 calc R . .
C25B C 0.2775(3) -0.11497(10) 0.6270(3) 0.0512(8) Uani 1 1 d . . .
H25B H 0.2937 -0.1415 0.6466 0.061 Uiso 1 1 calc R . .
C26B C 0.2644(3) -0.10301(9) 0.5114(3) 0.0410(6) Uani 1 1 d . . .
H26B H 0.2728 -0.1212 0.4518 0.049 Uiso 1 1 calc R . .
C31B C 0.2311(3) 0.00127(8) 0.3271(2) 0.0341(6) Uani 1 1 d . . .
C32B C 0.1237(3) 0.02654(9) 0.3055(3) 0.0440(7) Uani 1 1 d . . .
H32B H 0.0352 0.0166 0.2895 0.053 Uiso 1 1 calc R . .
C33B C 0.1444(4) 0.06613(9) 0.3069(3) 0.0542(8) Uani 1 1 d . . .
H33B H 0.0700 0.0832 0.2919 0.065 Uiso 1 1 calc R . .
C34B C 0.2723(4) 0.08078(9) 0.3302(3) 0.0567(9) Uani 1 1 d . . .
H34B H 0.2863 0.1079 0.3307 0.068 Uiso 1 1 calc R . .
C35B C 0.3791(4) 0.05609(10) 0.3524(4) 0.0625(9) Uani 1 1 d . . .
H35B H 0.4674 0.0662 0.3698 0.075 Uiso 1 1 calc R . .
C36B C 0.3597(3) 0.01650(10) 0.3500(3) 0.0531(8) Uani 1 1 d . . .
H36B H 0.4346 -0.0004 0.3640 0.064 Uiso 1 1 calc R . .

loop_
_atom_site_aniso_label
_atom_site_aniso_U_11
_atom_site_aniso_U_22
_atom_site_aniso_U_33
_atom_site_aniso_U_23
_atom_site_aniso_U_13
_atom_site_aniso_U_12
Rh1A 0.02828(11) 0.03564(11) 0.02256(10) 0.00155(7) 0.00864(7) 0.00071(8)
Cl1A 0.0445(4) 0.0502(4) 0.0229(3) -0.0004(3) 0.0063(3) 0.0021(3)
P1A 0.0288(3) 0.0312(3) 0.0243(3) 0.0014(2) 0.0093(2) 0.0027(3)
O1A 0.0314(12) 0.100(2) 0.0495(13) 0.0002(12) 0.0115(10) 0.0045(11)
N1A 0.0328(12) 0.0354(12) 0.0341(12) -0.0032(9) 0.0156(9) -0.0007(9)
C1A 0.0357(16) 0.0554(18) 0.0242(13) -0.0001(11) 0.0065(11) -0.0004(12)
C2A 0.0504(18) 0.0563(19) 0.0437(17) 0.0032(14) 0.0245(14) -0.0122(15)
C11A 0.0308(13) 0.0274(13) 0.0368(14) -0.0005(10) 0.0072(11) 0.0011(10)
C12A 0.0299(13) 0.0332(14) 0.0392(14) -0.0050(11) 0.0086(11) 0.0002(10)
C13A 0.0336(16) 0.056(2) 0.060(2) -0.0160(15) 0.0123(14) 0.0009(13)
C14A 0.0295(16) 0.065(2) 0.076(2) -0.0169(18) 0.0009(16) 0.0053(14)
C15A 0.0411(17) 0.059(2) 0.0509(18) -0.0079(16) -0.0072(14) 0.0023(15)
C16A 0.0418(16) 0.0396(15) 0.0374(15) -0.0041(12) 0.0024(12) 0.0016(12)
C21A 0.0324(13) 0.0360(14) 0.0260(12) 0.0065(10) 0.0111(10) 0.0089(10)
C22A 0.0438(16) 0.0371(15) 0.0313(13) 0.0013(11) 0.0121(12) 0.0046(12)
C23A 0.0591(19) 0.0447(16) 0.0272(13) 0.0036(12) 0.0167(13) 0.0107(14)
C24A 0.0566(18) 0.0497(18) 0.0341(15) 0.0117(13) 0.0221(13) 0.0064(14)
C25A 0.0472(17) 0.0406(15) 0.0417(16) 0.0068(12) 0.0177(13) -0.0015(13)
C26A 0.0380(14) 0.0379(14) 0.0281(13) 0.0041(11) 0.0100(11) 0.0041(11)
C31A 0.0362(13) 0.0325(13) 0.0214(11) 0.0031(9) 0.0102(10) 0.0046(10)
C32A 0.0359(14) 0.0418(15) 0.0356(14) 0.0057(12) 0.0151(11) 0.0039(12)
C33A 0.0482(17) 0.0456(17) 0.0413(16) 0.0096(13) 0.0193(13) 0.0163(13)
C34A 0.0584(19) 0.0349(15) 0.0388(15) 0.0035(12) 0.0143(13) 0.0121(13)
C35A 0.0495(17) 0.0326(14) 0.0378(15) 0.0012(12) 0.0048(12) -0.0012(12)
C36A 0.0345(14) 0.0365(14) 0.0300(13) 0.0025(11) 0.0066(11) 0.0050(11)
Rh1B 0.03371(12) 0.03620(12) 0.03000(11) -0.00158(8) 0.01094(8) 0.00029(8)
Cl1B 0.0501(4) 0.0438(4) 0.0381(3) -0.0034(3) 0.0220(3) -0.0005(3)
P1B 0.0305(3) 0.0329(3) 0.0305(3) -0.0010(3) 0.0098(3) -0.0002(3)
O1B 0.0392(14) 0.142(3) 0.0551(15) -0.0078(16) 0.0033(12) 0.0070(15)
N1B 0.0482(15) 0.0438(14) 0.0386(13) -0.0120(11) 0.0005(11) 0.0076(11)
C1B 0.0376(16) 0.068(2) 0.0433(17) -0.0053(15) 0.0175(14) -0.0006(14)
C2B 0.082(3) 0.084(3) 0.0410(18) 0.0102(18) 0.0053(17) 0.030(2)
C11B 0.0309(14) 0.0315(14) 0.0500(16) -0.0022(12) 0.0088(12) -0.0005(11)
C12B 0.0336(15) 0.0469(18) 0.0592(19) -0.0117(15) 0.0006(14) 0.0044(13)
C13B 0.047(2) 0.070(3) 0.095(3) -0.036(2) -0.010(2) 0.0027(18)
C14B 0.0318(19) 0.087(3) 0.150(5) -0.036(3) 0.003(2) -0.0062(19)
C15B 0.0363(19) 0.076(3) 0.122(4) -0.014(3) 0.027(2) -0.0055(18)
C16B 0.0396(17) 0.0489(18) 0.072(2) -0.0014(16) 0.0196(16) -0.0011(14)
C21B 0.0318(13) 0.0434(15) 0.0308(13) 0.0023(11) 0.0118(11) 0.0020(11)
C22B 0.063(2) 0.058(2) 0.0402(16) 0.0019(14) 0.0191(15) 0.0200(16)
C23B 0.071(2) 0.081(3) 0.0342(16) 0.0017(16) 0.0191(15) 0.026(2)
C24B 0.0514(19) 0.086(3) 0.0386(17) 0.0179(17) 0.0125(15) 0.0079(18)
C25B 0.0529(19) 0.055(2) 0.0429(17) 0.0135(15) 0.0058(14) -0.0056(15)
C26B 0.0410(16) 0.0411(16) 0.0403(15) 0.0026(12) 0.0077(12) -0.0055(12)
C31B 0.0425(15) 0.0324(13) 0.0282(12) -0.0013(10) 0.0098(11) -0.0034(11)
C32B 0.0448(17) 0.0391(16) 0.0446(16) -0.0029(13) 0.0029(13) -0.0009(13)
C33B 0.066(2) 0.0362(16) 0.0543(19) -0.0039(14) 0.0010(16) 0.0056(15)
C34B 0.084(3) 0.0351(16) 0.0507(19) -0.0028(14) 0.0141(18) -0.0108(17)
C35B 0.058(2) 0.049(2) 0.083(3) -0.0126(18) 0.0231(19) -0.0177(17)
C36B 0.0432(17) 0.0459(18) 0.071(2) -0.0057(16) 0.0142(16) -0.0053(14)

loop_
_atom_type_symbol
_atom_type_description
_atom_type_scat_dispersion_real
_atom_type_scat_dispersion_imag
_atom_type_scat_source
C C 0.0033 0.0016 'International Tables Vol C Tables 4.2.6.8 and 6.1.1.4'
H H 0.0000 0.0000 'International Tables Vol C Tables 4.2.6.8 and 6.1.1.4'
N N 0.0061 0.0033 'International Tables Vol C Tables 4.2.6.8 and 6.1.1.4'
O O 0.0106 0.0060 'International Tables Vol C Tables 4.2.6.8 and 6.1.1.4'
P P 0.1023 0.0942 'International Tables Vol C Tables 4.2.6.8 and 6.1.1.4'
Cl Cl 0.1484 0.1585 'International Tables Vol C Tables 4.2.6.8 and 6.1.1.4'
Rh Rh -1.1178 0.9187 'International Tables Vol C Tables 4.2.6.8 and 6.1.1.4'

loop_
_geom_angle_atom_site_label_1
_geom_angle_atom_site_label_2
_geom_angle_atom_site_label_3
_geom_angle
_geom_angle_site_symmetry_1
_geom_angle_site_symmetry_3
_geom_angle_publ_flag
C1A Rh1A N1A 174.70(11) . . ?
C1A Rh1A P1A 91.83(9) . . ?
N1A Rh1A P1A 83.49(6) . . ?
C1A Rh1A Cl1A 98.04(9) . . ?
N1A Rh1A Cl1A 86.69(6) . . ?
P1A Rh1A Cl1A 170.08(3) . . ?
C11A P1A C31A 105.87(12) . . ?
C11A P1A C21A 106.83(12) . . ?
C31A P1A C21A 102.27(11) . . ?
C11A P1A Rh1A 103.30(9) . . ?
C31A P1A Rh1A 116.25(8) . . ?
C21A P1A Rh1A 121.19(9) . . ?
C12A N1A C2A 110.4(2) . . ?
C12A N1A Rh1A 115.65(16) . . ?
C2A N1A Rh1A 109.70(18) . . ?
O1A C1A Rh1A 176.7(3) . . ?
C12A C11A C16A 119.2(2) . . ?
C12A C11A P1A 115.2(2) . . ?
C16A C11A P1A 125.6(2) . . ?
C11A C12A C13A 121.1(3) . . ?
C11A C12A N1A 118.4(2) . . ?
C13A C12A N1A 120.5(3) . . ?
C14A C13A C12A 118.7(3) . . ?
C15A C14A C13A 121.0(3) . . ?
C16A C15A C14A 119.8(3) . . ?
C15A C16A C11A 120.3(3) . . ?
C26A C21A C22A 119.4(2) . . ?
C26A C21A P1A 119.75(19) . . ?
C22A C21A P1A 120.8(2) . . ?
C23A C22A C21A 119.8(3) . . ?
C24A C23A C22A 120.2(3) . . ?
C23A C24A C25A 120.2(3) . . ?
C24A C25A C26A 120.5(3) . . ?
C25A C26A C21A 119.8(3) . . ?
C36A C31A C32A 119.0(2) . . ?
C36A C31A P1A 122.9(2) . . ?
C32A C31A P1A 118.1(2) . . ?
C33A C32A C31A 120.4(3) . . ?
C34A C33A C32A 120.1(3) . . ?
C33A C34A C35A 120.2(3) . . ?
C34A C35A C36A 120.2(3) . . ?
C31A C36A C35A 120.1(3) . . ?
C1B Rh1B N1B 172.77(12) . . ?
C1B Rh1B P1B 92.65(10) . . ?
N1B Rh1B P1B 83.24(7) . . ?
C1B Rh1B Cl1B 95.36(10) . . ?
N1B Rh1B Cl1B 89.11(7) . . ?
P1B Rh1B Cl1B 171.41(3) . . ?
C11B P1B C31B 106.25(13) . . ?
C11B P1B C21B 104.87(13) . . ?
C31B P1B C21B 104.43(12) . . ?
C11B P1B Rh1B 102.67(9) . . ?
C31B P1B Rh1B 115.39(9) . . ?
C21B P1B Rh1B 121.81(9) . . ?
C12B N1B C2B 110.8(3) . . ?
C12B N1B Rh1B 113.79(18) . . ?
C2B N1B Rh1B 111.5(2) . . ?
O1B C1B Rh1B 176.5(3) . . ?
C12B C11B C16B 119.8(3) . . ?
C12B C11B P1B 115.3(2) . . ?
C16B C11B P1B 124.8(2) . . ?
C11B C12B C13B 120.3(3) . . ?
C11B C12B N1B 118.5(3) . . ?
C13B C12B N1B 121.2(3) . . ?
C14B C13B C12B 119.0(4) . . ?
C15B C14B C13B 120.9(4) . . ?
C16B C15B C14B 120.2(4) . . ?
C15B C16B C11B 119.8(4) . . ?
C22B C21B C26B 119.4(3) . . ?
C22B C21B P1B 123.0(2) . . ?
C26B C21B P1B 117.5(2) . . ?
C23B C22B C21B 119.9(3) . . ?
C24B C23B C22B 120.3(3) . . ?
C25B C24B C23B 119.8(3) . . ?
C24B C25B C26B 120.6(3) . . ?
C25B C26B C21B 120.0(3) . . ?
C32B C31B C36B 118.6(3) . . ?
C32B C31B P1B 123.2(2) . . ?
C36B C31B P1B 118.2(2) . . ?
C31B C32B C33B 120.6(3) . . ?
C34B C33B C32B 120.2(3) . . ?
C35B C34B C33B 119.8(3) . . ?
C34B C35B C36B 120.6(3) . . ?
C35B C36B C31B 120.3(3) . . ?

loop_
_geom_bond_atom_site_label_1
_geom_bond_atom_site_label_2
_geom_bond_distance
_geom_bond_site_symmetry_2
_geom_bond_publ_flag
Rh1A C1A 1.819(3) . ?
Rh1A N1A 2.129(2) . ?
Rh1A P1A 2.1933(7) . ?
Rh1A Cl1A 2.3936(7) . ?
P1A C11A 1.819(3) . ?
P1A C31A 1.820(3) . ?
P1A C21A 1.823(2) . ?
O1A C1A 1.145(3) . ?
N1A C12A 1.468(3) . ?
N1A C2A 1.488(4) . ?
C11A C12A 1.383(4) . ?
C11A C16A 1.398(4) . ?
C12A C13A 1.390(4) . ?
C13A C14A 1.389(5) . ?
C14A C15A 1.381(5) . ?
C15A C16A 1.381(4) . ?
C21A C26A 1.390(4) . ?
C21A C22A 1.401(4) . ?
C22A C23A 1.385(4) . ?
C23A C24A 1.377(5) . ?
C24A C25A 1.377(4) . ?
C25A C26A 1.385(4) . ?
C31A C36A 1.387(4) . ?
C31A C32A 1.399(4) . ?
C32A C33A 1.382(4) . ?
C33A C34A 1.376(4) . ?
C34A C35A 1.377(4) . ?
C35A C36A 1.391(4) . ?
Rh1B C1B 1.809(3) . ?
Rh1B N1B 2.140(2) . ?
Rh1B P1B 2.1909(7) . ?
Rh1B Cl1B 2.3757(7) . ?
P1B C11B 1.811(3) . ?
P1B C31B 1.816(3) . ?
P1B C21B 1.818(3) . ?
O1B C1B 1.141(4) . ?
N1B C12B 1.465(4) . ?
N1B C2B 1.492(4) . ?
C11B C12B 1.381(4) . ?
C11B C16B 1.397(4) . ?
C12B C13B 1.391(5) . ?
C13B C14B 1.383(6) . ?
C14B C15B 1.374(7) . ?
C15B C16B 1.374(5) . ?
C21B C22B 1.384(4) . ?
C21B C26B 1.396(4) . ?
C22B C23B 1.384(4) . ?
C23B C24B 1.381(5) . ?
C24B C25B 1.371(5) . ?
C25B C26B 1.375(4) . ?
C31B C32B 1.384(4) . ?
C31B C36B 1.391(4) . ?
C32B C33B 1.385(4) . ?
C33B C34B 1.377(5) . ?
C34B C35B 1.368(5) . ?
C35B C36B 1.382(5) . ?

loop_
_geom_hbond_atom_site_label_D
_geom_hbond_atom_site_label_H
_geom_hbond_atom_site_label_A
_geom_hbond_distance_DH
_geom_hbond_distance_HA
_geom_hbond_distance_DA
_geom_hbond_angle_DHA
_geom_hbond_site_symmetry_A
N1A H1NA Cl1B 0.93 2.36 3.284(2) 169.9 2
N1B H1NB Cl1A 0.93 2.37 3.299(3) 173.7 2_545

loop_
_geom_torsion_atom_site_label_1
_geom_torsion_atom_site_label_2
_geom_torsion_atom_site_label_3
_geom_torsion_atom_site_label_4
_geom_torsion
_geom_torsion_site_symmetry_1
_geom_torsion_site_symmetry_2
_geom_torsion_site_symmetry_3
_geom_torsion_site_symmetry_4
_geom_torsion_publ_flag
C1A Rh1A P1A C11A -167.34(13) . . . . ?
N1A Rh1A P1A C11A 15.16(10) . . . . ?
Cl1A Rh1A P1A C11A 7.39(18) . . . . ?
C1A Rh1A P1A C31A 77.21(13) . . . . ?
N1A Rh1A P1A C31A -100.30(11) . . . . ?
Cl1A Rh1A P1A C31A -108.07(17) . . . . ?
C1A Rh1A P1A C21A -47.94(13) . . . . ?
N1A Rh1A P1A C21A 134.56(11) . . . . ?
Cl1A Rh1A P1A C21A 126.79(17) . . . . ?
C1A Rh1A N1A C12A -46.7(12) . . . . ?
P1A Rh1A N1A C12A -18.59(16) . . . . ?
Cl1A Rh1A N1A C12A 160.08(17) . . . . ?
C1A Rh1A N1A C2A 78.9(12) . . . . ?
P1A Rh1A N1A C2A 107.03(18) . . . . ?
Cl1A Rh1A N1A C2A -74.31(18) . . . . ?
N1A Rh1A C1A O1A -4(6) . . . . ?
P1A Rh1A C1A O1A -32(5) . . . . ?
Cl1A Rh1A C1A O1A 149(5) . . . . ?
C31A P1A C11A C12A 110.0(2) . . . . ?
C21A P1A C11A C12A -141.5(2) . . . . ?
Rh1A P1A C11A C12A -12.6(2) . . . . ?
C31A P1A C11A C16A -70.5(3) . . . . ?
C21A P1A C11A C16A 37.9(3) . . . . ?
Rh1A P1A C11A C16A 166.8(2) . . . . ?
C16A C11A C12A C13A 0.7(4) . . . . ?
P1A C11A C12A C13A -179.8(2) . . . . ?
C16A C11A C12A N1A 179.6(2) . . . . ?
P1A C11A C12A N1A -0.9(3) . . . . ?
C2A N1A C12A C11A -109.7(3) . . . . ?
Rh1A N1A C12A C11A 15.6(3) . . . . ?
C2A N1A C12A C13A 69.2(3) . . . . ?
Rh1A N1A C12A C13A -165.5(2) . . . . ?
C11A C12A C13A C14A -1.0(5) . . . . ?
N1A C12A C13A C14A -179.9(3) . . . . ?
C12A C13A C14A C15A 0.4(5) . . . . ?
C13A C14A C15A C16A 0.5(6) . . . . ?
C14A C15A C16A C11A -0.8(5) . . . . ?
C12A C11A C16A C15A 0.2(4) . . . . ?
P1A C11A C16A C15A -179.2(2) . . . . ?
C11A P1A C21A C26A 108.1(2) . . . . ?
C31A P1A C21A C26A -140.9(2) . . . . ?
Rh1A P1A C21A C26A -9.5(2) . . . . ?
C11A P1A C21A C22A -71.8(2) . . . . ?
C31A P1A C21A C22A 39.2(2) . . . . ?
Rh1A P1A C21A C22A 170.53(18) . . . . ?
C26A C21A C22A C23A -0.8(4) . . . . ?
P1A C21A C22A C23A 179.2(2) . . . . ?
C21A C22A C23A C24A 1.5(4) . . . . ?
C22A C23A C24A C25A -0.7(5) . . . . ?
C23A C24A C25A C26A -0.9(5) . . . . ?
C24A C25A C26A C21A 1.6(4) . . . . ?
C22A C21A C26A C25A -0.8(4) . . . . ?
P1A C21A C26A C25A 179.3(2) . . . . ?
C11A P1A C31A C36A -13.5(2) . . . . ?
C21A P1A C31A C36A -125.2(2) . . . . ?
Rh1A P1A C31A C36A 100.5(2) . . . . ?
C11A P1A C31A C32A 167.88(19) . . . . ?
C21A P1A C31A C32A 56.2(2) . . . . ?
Rh1A P1A C31A C32A -78.1(2) . . . . ?
C36A C31A C32A C33A 1.7(4) . . . . ?
P1A C31A C32A C33A -179.6(2) . . . . ?
C31A C32A C33A C34A -1.7(4) . . . . ?
C32A C33A C34A C35A 0.4(4) . . . . ?
C33A C34A C35A C36A 0.7(4) . . . . ?
C32A C31A C36A C35A -0.5(4) . . . . ?
P1A C31A C36A C35A -179.1(2) . . . . ?
C34A C35A C36A C31A -0.7(4) . . . . ?
C1B Rh1B P1B C11B -155.30(14) . . . . ?
N1B Rh1B P1B C11B 18.72(12) . . . . ?
Cl1B Rh1B P1B C11B 45.9(2) . . . . ?
C1B Rh1B P1B C31B 89.60(15) . . . . ?
N1B Rh1B P1B C31B -96.37(12) . . . . ?
Cl1B Rh1B P1B C31B -69.2(2) . . . . ?
C1B Rh1B P1B C21B -38.63(15) . . . . ?
N1B Rh1B P1B C21B 135.40(13) . . . . ?
Cl1B Rh1B P1B C21B 162.58(19) . . . . ?
C1B Rh1B N1B C12B 31.5(11) . . . . ?
P1B Rh1B N1B C12B -24.18(19) . . . . ?
Cl1B Rh1B N1B C12B 159.7(2) . . . . ?
C1B Rh1B N1B C2B 157.7(10) . . . . ?
P1B Rh1B N1B C2B 102.1(2) . . . . ?
Cl1B Rh1B N1B C2B -74.0(2) . . . . ?
N1B Rh1B C1B O1B 14(6) . . . . ?
P1B Rh1B C1B O1B 69(6) . . . . ?
Cl1B Rh1B C1B O1B -114(6) . . . . ?
C31B P1B C11B C12B 107.4(2) . . . . ?
C21B P1B C11B C12B -142.3(2) . . . . ?
Rh1B P1B C11B C12B -14.1(2) . . . . ?
C31B P1B C11B C16B -76.9(3) . . . . ?
C21B P1B C11B C16B 33.3(3) . . . . ?
Rh1B P1B C11B C16B 161.5(2) . . . . ?
C16B C11B C12B C13B -1.0(5) . . . . ?
P1B C11B C12B C13B 174.8(3) . . . . ?
C16B C11B C12B N1B -180.0(3) . . . . ?
P1B C11B C12B N1B -4.1(4) . . . . ?
C2B N1B C12B C11B -104.6(3) . . . . ?
Rh1B N1B C12B C11B 22.0(4) . . . . ?
C2B N1B C12B C13B 76.4(4) . . . . ?
Rh1B N1B C12B C13B -157.0(3) . . . . ?
C11B C12B C13B C14B 0.5(6) . . . . ?
N1B C12B C13B C14B 179.5(4) . . . . ?
C12B C13B C14B C15B 1.0(7) . . . . ?
C13B C14B C15B C16B -2.0(8) . . . . ?
C14B C15B C16B C11B 1.5(6) . . . . ?
C12B C11B C16B C15B 0.0(5) . . . . ?
P1B C11B C16B C15B -175.4(3) . . . . ?
C11B P1B C21B C22B -92.8(3) . . . . ?
C31B P1B C21B C22B 18.7(3) . . . . ?
Rh1B P1B C21B C22B 151.6(2) . . . . ?
C11B P1B C21B C26B 84.5(2) . . . . ?
C31B P1B C21B C26B -163.9(2) . . . . ?
Rh1B P1B C21B C26B -31.1(3) . . . . ?
C26B C21B C22B C23B -0.7(5) . . . . ?
P1B C21B C22B C23B 176.6(3) . . . . ?
C21B C22B C23B C24B -0.2(6) . . . . ?
C22B C23B C24B C25B 0.6(6) . . . . ?
C23B C24B C25B C26B 0.0(5) . . . . ?
C24B C25B C26B C21B -0.9(5) . . . . ?
C22B C21B C26B C25B 1.2(4) . . . . ?
P1B C21B C26B C25B -176.2(2) . . . . ?
C11B P1B C31B C32B 11.1(3) . . . . ?
C21B P1B C31B C32B -99.4(2) . . . . ?
Rh1B P1B C31B C32B 124.1(2) . . . . ?
C11B P1B C31B C36B -168.3(2) . . . . ?
C21B P1B C31B C36B 81.2(3) . . . . ?
Rh1B P1B C31B C36B -55.3(3) . . . . ?
C36B C31B C32B C33B -0.1(4) . . . . ?
P1B C31B C32B C33B -179.5(2) . . . . ?
C31B C32B C33B C34B -0.1(5) . . . . ?
C32B C33B C34B C35B -0.4(5) . . . . ?
C33B C34B C35B C36B 1.0(6) . . . . ?
C34B C35B C36B C31B -1.3(6) . . . . ?
C32B C31B C36B C35B 0.8(5) . . . . ?
P1B C31B C36B C35B -179.8(3) . . . . ?
